data_4080359
loop_
_publ_author_name
'Li, Xiaofang'
'Wang, Xiaoying'
'Tong, Xin'
'Zhang, Hongxia'
'Chen, Yuanyuan'
'Liu, Ying'
'Liu, Hui'
'Wang, Xiaojie'
'Nishiura, Masayoshi'
'He, Huan'
'Lin, Zhenguo'
'Zhang, Shaowen'
'Hou, Zhaomin'

_publ_section_title
;
 Aluminum Effects in the Syndiospecific Copolymerization of Styrene with
 Ethylene by Cationic Fluorenyl Scandium Alkyl Catalysts
;
_journal_issue 5
_journal_name_full Organometallics
_journal_page_first 1445
_journal_paper_doi 10.1021/om3011036
_journal_volume 32
_journal_year 2013
_chemical_formula_sum 'C44 H79 Cl Li O3 Sc Si3'
_chemical_formula_weight 827.69
_chemical_name_systematic
; 
 ? 
;
_space_group_IT_number 14
_symmetry_cell_setting monoclinic
_symmetry_space_group_name_Hall '-P 2yn'
_symmetry_space_group_name_H-M 'P 1 21/n 1'
_atom_sites_solution_hydrogens geom
_atom_sites_solution_primary direct
_atom_sites_solution_secondary difmap
_audit_creation_method SHELXL-97
_cell_angle_alpha 90.00
_cell_angle_beta 92.803(2)
_cell_angle_gamma 90.00
_cell_formula_units_Z 4
_cell_length_a 14.5019(13)
_cell_length_b 21.3360(18)
_cell_length_c 16.1952(14)
_cell_measurement_reflns_used 4858
_cell_measurement_temperature 173(2)
_cell_measurement_theta_max 24.67
_cell_measurement_theta_min 2.29
_cell_volume 5005.0(8)
_computing_cell_refinement 'Bruker SMART'
_computing_data_collection 'Bruker SMART'
_computing_data_reduction 'Bruker SAINT'
_computing_molecular_graphics 'Bruker SHELXTL'
_computing_publication_material 'Bruker SHELXTL'
_computing_structure_refinement 'SHELXL-97 (Sheldrick, 1997)'
_computing_structure_solution 'SHELXS-97 (Sheldrick, 1990)'
_diffrn_ambient_temperature 173(2)
_diffrn_measured_fraction_theta_full 0.994
_diffrn_measured_fraction_theta_max 0.994
_diffrn_measurement_device_type 'CCD area detector'
_diffrn_measurement_method 'phi and omega scans'
_diffrn_radiation_monochromator graphite
_diffrn_radiation_source 'fine-focus sealed tube'
_diffrn_radiation_type MoK\a
_diffrn_radiation_wavelength 0.71073
_diffrn_reflns_av_R_equivalents 0.0504
_diffrn_reflns_av_sigmaI/netI 0.0623
_diffrn_reflns_limit_h_max 10
_diffrn_reflns_limit_h_min -17
_diffrn_reflns_limit_k_max 24
_diffrn_reflns_limit_k_min -25
_diffrn_reflns_limit_l_max 19
_diffrn_reflns_limit_l_min -19
_diffrn_reflns_number 24501
_diffrn_reflns_theta_full 25.02
_diffrn_reflns_theta_max 25.02
_diffrn_reflns_theta_min 1.58
_exptl_absorpt_coefficient_mu 0.306
_exptl_absorpt_correction_T_max 0.8824
_exptl_absorpt_correction_T_min 0.8748
_exptl_absorpt_correction_type multi-scan
_exptl_absorpt_process_details SADABS
_exptl_crystal_density_diffrn 1.098
_exptl_crystal_density_method 'not measured'
_exptl_crystal_F_000 1800
_exptl_crystal_size_max 0.45
_exptl_crystal_size_mid 0.43
_exptl_crystal_size_min 0.42
_refine_diff_density_max 0.815
_refine_diff_density_min -0.540
_refine_diff_density_rms 0.109
_refine_ls_extinction_method none
_refine_ls_goodness_of_fit_ref 1.050
_refine_ls_hydrogen_treatment constr
_refine_ls_matrix_type full
_refine_ls_number_parameters 493
_refine_ls_number_reflns 8795
_refine_ls_number_restraints 0
_refine_ls_restrained_S_all 1.050
_refine_ls_R_factor_all 0.0857
_refine_ls_R_factor_gt 0.0561
_refine_ls_shift/su_max 0.001
_refine_ls_shift/su_mean 0.000
_refine_ls_structure_factor_coef Fsqd
_refine_ls_weighting_details 'calc w=1/[\s^2^(Fo^2^)+(0.1372P)^2^+0.8630P] where P=(Fo^2^+2Fc^2^)/3'
_refine_ls_weighting_scheme calc
_refine_ls_wR_factor_gt 0.1669
_refine_ls_wR_factor_ref 0.2122
_reflns_number_gt 6371
_reflns_number_total 8795
_reflns_threshold_expression >2sigma(I)
_cod_data_source_file om3011036_si_011.cif
_cod_data_source_block 1
_cod_depositor_comments
;
The following automatic conversions were performed:

'_symmetry_cell_setting' value 'Monoclinic' changed to 'monoclinic'
according to /home/saulius/struct/CIF-dictionaries/cif_core.dic
dictionary named 'cif_core.dic' version 2.4.2 from
2011-04-26.

'_refine_ls_hydrogen_treatment' value 'Constr' changed
to 'constr' according to
/home/saulius/struct/CIF-dictionaries/cif_core.dic dictionary named
'cif_core.dic' version 2.4.2 from 2011-04-26.

Automatic conversion script
Id: cif_fix_values 1891 2012-01-12 08:04:46Z andrius 
;
_cod_original_sg_symbol_H-M P2(1)/n
_cod_database_code 4080359

loop_
_symmetry_equiv_pos_as_xyz
'x, y, z'
'-x+1/2, y+1/2, -z+1/2'
'-x, -y, -z'
'x-1/2, -y-1/2, z-1/2'

loop_
_atom_site_label
_atom_site_type_symbol
_atom_site_fract_x
_atom_site_fract_y
_atom_site_fract_z
_atom_site_U_iso_or_equiv
_atom_site_adp_type
_atom_site_occupancy
_atom_site_symmetry_multiplicity
_atom_site_calc_flag
_atom_site_refinement_flags
Sc1 Sc 0.07357(4) 0.18562(3) 0.15849(4) 0.0219(2) Uani 1 1 d .
O1 O 0.3649(2) 0.37226(12) 0.20152(18) 0.0427(7) Uani 1 1 d .
O2 O 0.1792(2) 0.43349(13) 0.17437(16) 0.0443(7) Uani 1 1 d .
O3 O 0.24927(19) 0.38419(14) 0.35357(15) 0.0403(7) Uani 1 1 d .
Si1 Si 0.11981(8) 0.21727(5) -0.06003(6) 0.0372(3) Uani 1 1 d .
Si2 Si -0.11616(8) 0.29234(5) 0.18141(6) 0.0315(3) Uani 1 1 d .
Si3 Si 0.16596(7) 0.15145(5) 0.37557(6) 0.0250(3) Uani 1 1 d .
Cl1 Cl 0.16971(7) 0.27537(4) 0.19662(6) 0.0414(3) Uani 1 1 d .
Li1 Li 0.2428(5) 0.3697(3) 0.2378(4) 0.0342(14) Uani 1 1 d .
C1 C 0.0479(3) 0.18794(18) 0.0222(2) 0.0299(8) Uani 1 1 d .
H1A H 0.0345 0.1439 0.0068 0.036 Uiso 1 1 calc R
H1B H -0.0113 0.2106 0.0137 0.036 Uiso 1 1 calc R
C2 C 0.0639(4) 0.2853(3) -0.1153(4) 0.092(2) Uani 1 1 d .
H2A H 0.0051 0.2720 -0.1421 0.138 Uiso 1 1 calc R
H2B H 0.1047 0.3010 -0.1572 0.138 Uiso 1 1 calc R
H2C H 0.0527 0.3188 -0.0755 0.138 Uiso 1 1 calc R
C3 C 0.1445(4) 0.1535(3) -0.1349(3) 0.0736(17) Uani 1 1 d .
H3A H 0.1835 0.1216 -0.1072 0.110 Uiso 1 1 calc R
H3B H 0.1767 0.1711 -0.1814 0.110 Uiso 1 1 calc R
H3C H 0.0864 0.1344 -0.1554 0.110 Uiso 1 1 calc R
C4 C 0.2347(3) 0.2474(2) -0.0209(3) 0.0547(12) Uani 1 1 d .
H4A H 0.2260 0.2844 0.0138 0.082 Uiso 1 1 calc R
H4B H 0.2715 0.2589 -0.0678 0.082 Uiso 1 1 calc R
H4C H 0.2670 0.2148 0.0118 0.082 Uiso 1 1 calc R
C5 C -0.0656(2) 0.21394(16) 0.1951(2) 0.0279(8) Uani 1 1 d .
H5A H -0.1094 0.1847 0.1666 0.033 Uiso 1 1 calc R
H5B H -0.0675 0.2044 0.2549 0.033 Uiso 1 1 calc R
C6 C -0.2444(3) 0.2887(2) 0.1588(3) 0.0478(11) Uani 1 1 d .
H6A H -0.2574 0.2663 0.1067 0.072 Uiso 1 1 calc R
H6B H -0.2693 0.3313 0.1542 0.072 Uiso 1 1 calc R
H6C H -0.2735 0.2666 0.2038 0.072 Uiso 1 1 calc R
C7 C -0.0920(4) 0.3392(2) 0.2785(3) 0.0547(12) Uani 1 1 d .
H7A H -0.1160 0.3167 0.3257 0.082 Uiso 1 1 calc R
H7B H -0.1223 0.3801 0.2730 0.082 Uiso 1 1 calc R
H7C H -0.0253 0.3450 0.2875 0.082 Uiso 1 1 calc R
C8 C -0.0687(3) 0.3392(2) 0.0948(3) 0.0499(11) Uani 1 1 d .
H8A H -0.0024 0.3461 0.1060 0.075 Uiso 1 1 calc R
H8B H -0.1004 0.3797 0.0905 0.075 Uiso 1 1 calc R
H8C H -0.0784 0.3162 0.0427 0.075 Uiso 1 1 calc R
C9 C 0.2932(2) 0.12118(16) 0.1916(2) 0.0249(7) Uani 1 1 d .
H9 H 0.3276 0.1436 0.2334 0.030 Uiso 1 1 calc R
C10 C 0.3350(2) 0.10358(17) 0.1206(2) 0.0274(8) Uani 1 1 d .
C11 C 0.2822(3) 0.07182(18) 0.0579(2) 0.0319(8) Uani 1 1 d .
H11 H 0.3113 0.0598 0.0091 0.038 Uiso 1 1 calc R
C12 C 0.1921(3) 0.05793(17) 0.0648(2) 0.0292(8) Uani 1 1 d .
H12 H 0.1584 0.0375 0.0208 0.035 Uiso 1 1 calc R
C13 C -0.0218(2) 0.03217(16) 0.1276(2) 0.0248(7) Uani 1 1 d .
H13 H -0.0203 0.0162 0.0729 0.030 Uiso 1 1 calc R
C14 C -0.0994(2) 0.02624(17) 0.1714(2) 0.0288(8) Uani 1 1 d .
H14 H -0.1510 0.0048 0.1464 0.035 Uiso 1 1 calc R
C15 C -0.1067(2) 0.05065(15) 0.2528(2) 0.0223(7) Uani 1 1 d .
C16 C -0.0302(2) 0.07912(15) 0.2893(2) 0.0227(7) Uani 1 1 d .
H16 H -0.0328 0.0943 0.3443 0.027 Uiso 1 1 calc R
C17 C 0.1395(2) 0.11741(15) 0.2718(2) 0.0223(7) Uani 1 1 d .
C18 C 0.1986(2) 0.10593(15) 0.2031(2) 0.0227(7) Uani 1 1 d .
C19 C 0.1479(2) 0.07414(15) 0.1383(2) 0.0231(7) Uani 1 1 d .
C20 C 0.0565(2) 0.06258(15) 0.1650(2) 0.0225(7) Uani 1 1 d .
C21 C 0.0537(2) 0.08663(15) 0.24675(19) 0.0202(7) Uani 1 1 d .
C22 C 0.4391(3) 0.11396(18) 0.1092(2) 0.0325(9) Uani 1 1 d .
C23 C 0.4873(3) 0.05063(19) 0.0988(3) 0.0429(10) Uani 1 1 d .
H23A H 0.4815 0.0255 0.1489 0.064 Uiso 1 1 calc R
H23B H 0.5528 0.0576 0.0896 0.064 Uiso 1 1 calc R
H23C H 0.4585 0.0284 0.0513 0.064 Uiso 1 1 calc R
C24 C 0.4865(3) 0.1475(2) 0.1831(3) 0.0423(10) Uani 1 1 d .
H24A H 0.4559 0.1877 0.1918 0.063 Uiso 1 1 calc R
H24B H 0.5515 0.1547 0.1722 0.063 Uiso 1 1 calc R
H24C H 0.4825 0.1214 0.2326 0.063 Uiso 1 1 calc R
C25 C 0.4521(3) 0.1550(2) 0.0328(3) 0.0518(12) Uani 1 1 d .
H25A H 0.4260 0.1336 -0.0166 0.078 Uiso 1 1 calc R
H25B H 0.5180 0.1625 0.0266 0.078 Uiso 1 1 calc R
H25C H 0.4204 0.1951 0.0394 0.078 Uiso 1 1 calc R
C26 C -0.1987(2) 0.04518(18) 0.2949(2) 0.0318(9) Uani 1 1 d .
C27 C -0.2273(3) -0.0242(2) 0.2998(3) 0.0545(12) Uani 1 1 d .
H27A H -0.2312 -0.0422 0.2441 0.082 Uiso 1 1 calc R
H27B H -0.2877 -0.0272 0.3242 0.082 Uiso 1 1 calc R
H27C H -0.1814 -0.0472 0.3343 0.082 Uiso 1 1 calc R
C28 C -0.1921(3) 0.0712(2) 0.3828(2) 0.0482(11) Uani 1 1 d .
H28A H -0.1450 0.0480 0.4157 0.072 Uiso 1 1 calc R
H28B H -0.2519 0.0668 0.4078 0.072 Uiso 1 1 calc R
H28C H -0.1751 0.1157 0.3813 0.072 Uiso 1 1 calc R
C29 C -0.2720(3) 0.0818(3) 0.2435(3) 0.0582(13) Uani 1 1 d .
H29A H -0.2531 0.1257 0.2397 0.087 Uiso 1 1 calc R
H29B H -0.3312 0.0793 0.2701 0.087 Uiso 1 1 calc R
H29C H -0.2787 0.0637 0.1879 0.087 Uiso 1 1 calc R
C30 C 0.1633(3) 0.08777(19) 0.4555(2) 0.0376(9) Uani 1 1 d .
H30A H 0.1027 0.0674 0.4523 0.056 Uiso 1 1 calc R
H30B H 0.1747 0.1060 0.5106 0.056 Uiso 1 1 calc R
H30C H 0.2112 0.0567 0.4452 0.056 Uiso 1 1 calc R
C31 C 0.0782(3) 0.21155(19) 0.4031(2) 0.0376(9) Uani 1 1 d .
H31A H 0.0788 0.2463 0.3635 0.056 Uiso 1 1 calc R
H31B H 0.0932 0.2274 0.4589 0.056 Uiso 1 1 calc R
H31C H 0.0167 0.1923 0.4012 0.056 Uiso 1 1 calc R
C32 C 0.3355(3) 0.3809(2) 0.4024(2) 0.0419(10) Uani 1 1 d .
H32A H 0.3688 0.4213 0.4006 0.050 Uiso 1 1 calc R
H32B H 0.3755 0.3475 0.3813 0.050 Uiso 1 1 calc R
C33 C 0.3096(3) 0.3664(3) 0.4891(3) 0.0579(13) Uani 1 1 d .
H33A H 0.3155 0.3209 0.5004 0.069 Uiso 1 1 calc R
H33B H 0.3501 0.3894 0.5297 0.069 Uiso 1 1 calc R
C34 C 0.2153(3) 0.3862(3) 0.4940(3) 0.0705(17) Uani 1 1 d .
H34 H 0.1844 0.3957 0.5429 0.085 Uiso 1 1 calc R
C35 C 0.1757(3) 0.3888(2) 0.4076(3) 0.0485(11) Uani 1 1 d .
H35A H 0.1317 0.3538 0.3975 0.058 Uiso 1 1 calc R
H35B H 0.1421 0.4288 0.3981 0.058 Uiso 1 1 calc R
C36 C 0.1763(3) 0.4309(2) 0.0850(2) 0.0432(10) Uani 1 1 d .
H36A H 0.1600 0.3881 0.0656 0.052 Uiso 1 1 calc R
H36B H 0.2372 0.4422 0.0643 0.052 Uiso 1 1 calc R
C37 C 0.1046(3) 0.4767(2) 0.0546(3) 0.0522(12) Uani 1 1 d .
H37A H 0.1286 0.5039 0.0111 0.063 Uiso 1 1 calc R
H37B H 0.0489 0.4546 0.0319 0.063 Uiso 1 1 calc R
C38 C 0.0830(5) 0.5140(3) 0.1285(4) 0.0804(18) Uani 1 1 d .
H38 H 0.0521 0.5532 0.1285 0.096 Uiso 1 1 calc R
C39 C 0.1171(5) 0.4803(3) 0.1997(4) 0.0788(18) Uani 1 1 d .
H39A H 0.1493 0.5092 0.2392 0.095 Uiso 1 1 calc R
H39B H 0.0652 0.4606 0.2275 0.095 Uiso 1 1 calc R
C40 C 0.4149(4) 0.3228(2) 0.1660(3) 0.0609(13) Uani 1 1 d .
H40A H 0.3723 0.2926 0.1378 0.073 Uiso 1 1 calc R
H40B H 0.4529 0.3004 0.2089 0.073 Uiso 1 1 calc R
C41 C 0.4746(5) 0.3533(3) 0.1055(4) 0.093(2) Uani 1 1 d .
H41A H 0.5399 0.3414 0.1173 0.112 Uiso 1 1 calc R
H41B H 0.4560 0.3397 0.0487 0.112 Uiso 1 1 calc R
C42 C 0.4637(4) 0.4214(3) 0.1132(3) 0.0635(14) Uani 1 1 d .
H42A H 0.4259 0.4385 0.0658 0.076 Uiso 1 1 calc R
H42B H 0.5245 0.4426 0.1159 0.076 Uiso 1 1 calc R
C43 C 0.4158(3) 0.4297(2) 0.1923(3) 0.0452(11) Uani 1 1 d .
H43A H 0.4612 0.4358 0.2393 0.054 Uiso 1 1 calc R
H43B H 0.3737 0.4662 0.1889 0.054 Uiso 1 1 calc R
C45 C 0.2814(3) 0.1899(2) 0.3834(2) 0.0419(10) Uani 1 1 d .
H45A H 0.3296 0.1585 0.3758 0.063 Uiso 1 1 calc R
H45B H 0.2909 0.2093 0.4380 0.063 Uiso 1 1 calc R
H45C H 0.2845 0.2222 0.3406 0.063 Uiso 1 1 calc R

loop_
_atom_site_aniso_label
_atom_site_aniso_U_11
_atom_site_aniso_U_22
_atom_site_aniso_U_33
_atom_site_aniso_U_23
_atom_site_aniso_U_13
_atom_site_aniso_U_12
Sc1 0.0240(4) 0.0207(3) 0.0213(3) 0.0015(3) 0.0028(3) -0.0013(3)
O1 0.0475(18) 0.0334(15) 0.0489(17) -0.0097(13) 0.0195(14) -0.0104(13)
O2 0.066(2) 0.0343(15) 0.0323(15) -0.0028(12) 0.0024(14) 0.0081(14)
O3 0.0335(15) 0.0618(19) 0.0253(13) -0.0071(13) -0.0005(11) -0.0002(14)
Si1 0.0405(7) 0.0450(7) 0.0264(6) 0.0083(5) 0.0062(5) -0.0034(5)
Si2 0.0325(6) 0.0297(6) 0.0320(6) 0.0020(4) -0.0028(4) 0.0074(4)
Si3 0.0257(5) 0.0289(5) 0.0203(5) -0.0022(4) -0.0012(4) 0.0003(4)
Cl1 0.0460(6) 0.0309(5) 0.0464(6) 0.0027(4) -0.0062(5) -0.0159(4)
Li1 0.043(4) 0.029(3) 0.030(3) -0.003(3) -0.001(3) -0.003(3)
C1 0.031(2) 0.036(2) 0.0232(18) 0.0036(15) -0.0017(15) -0.0002(17)
C2 0.060(4) 0.126(6) 0.091(4) 0.078(4) 0.009(3) 0.016(4)
C3 0.085(4) 0.082(4) 0.056(3) -0.008(3) 0.022(3) -0.019(3)
C4 0.043(3) 0.059(3) 0.063(3) 0.010(2) 0.012(2) -0.004(2)
C5 0.028(2) 0.0275(19) 0.0281(18) 0.0025(15) 0.0007(15) 0.0007(15)
C6 0.036(2) 0.055(3) 0.053(3) -0.002(2) -0.001(2) 0.012(2)
C7 0.060(3) 0.051(3) 0.052(3) -0.011(2) -0.007(2) 0.018(2)
C8 0.050(3) 0.040(2) 0.060(3) 0.015(2) 0.001(2) 0.002(2)
C9 0.0217(18) 0.0263(18) 0.0267(18) 0.0009(14) 0.0006(14) 0.0031(15)
C10 0.0224(19) 0.0288(18) 0.0317(19) -0.0006(15) 0.0081(15) 0.0040(15)
C11 0.030(2) 0.040(2) 0.0262(18) 0.0007(16) 0.0088(16) 0.0063(17)
C12 0.029(2) 0.0338(19) 0.0254(18) -0.0051(15) 0.0049(15) -0.0038(16)
C13 0.0271(19) 0.0256(17) 0.0216(16) -0.0035(14) 0.0001(14) -0.0085(15)
C14 0.0250(19) 0.0302(19) 0.0311(19) -0.0008(15) -0.0004(15) -0.0042(16)
C15 0.0211(17) 0.0221(16) 0.0241(17) 0.0033(14) 0.0040(14) -0.0034(14)
C16 0.0235(18) 0.0218(17) 0.0229(17) 0.0015(14) 0.0042(14) 0.0019(14)
C17 0.0215(18) 0.0232(17) 0.0222(17) 0.0024(13) 0.0015(14) 0.0035(14)
C18 0.0228(18) 0.0230(17) 0.0223(17) 0.0007(14) 0.0013(14) 0.0020(14)
C19 0.0240(18) 0.0223(17) 0.0231(17) -0.0019(14) 0.0014(14) -0.0010(14)
C20 0.0235(18) 0.0214(17) 0.0228(17) -0.0002(13) 0.0026(14) 0.0004(14)
C21 0.0227(17) 0.0197(16) 0.0182(16) 0.0018(13) 0.0011(13) 0.0018(14)
C22 0.024(2) 0.035(2) 0.038(2) 0.0029(17) 0.0075(16) 0.0051(16)
C23 0.029(2) 0.042(2) 0.059(3) -0.009(2) 0.013(2) 0.0022(19)
C24 0.023(2) 0.049(3) 0.056(3) -0.005(2) 0.0025(19) 0.0005(18)
C25 0.035(2) 0.066(3) 0.056(3) 0.021(2) 0.012(2) -0.001(2)
C26 0.0204(18) 0.044(2) 0.0316(19) 0.0036(17) 0.0050(15) -0.0064(17)
C27 0.046(3) 0.057(3) 0.062(3) 0.009(2) 0.019(2) -0.017(2)
C28 0.034(2) 0.074(3) 0.037(2) -0.007(2) 0.0160(19) -0.014(2)
C29 0.029(2) 0.091(4) 0.055(3) 0.014(3) 0.007(2) 0.010(2)
C30 0.045(2) 0.041(2) 0.0264(19) 0.0032(17) -0.0005(17) 0.0045(19)
C31 0.048(3) 0.038(2) 0.0274(19) -0.0071(17) 0.0047(18) 0.0038(19)
C32 0.028(2) 0.061(3) 0.037(2) -0.006(2) 0.0000(18) -0.0021(19)
C33 0.046(3) 0.093(4) 0.034(2) -0.004(2) -0.003(2) 0.001(3)
C34 0.043(3) 0.138(5) 0.031(2) 0.007(3) 0.003(2) 0.008(3)
C35 0.032(2) 0.074(3) 0.039(2) -0.002(2) 0.0021(19) 0.006(2)
C36 0.051(3) 0.047(2) 0.032(2) 0.0013(19) 0.0070(19) 0.002(2)
C37 0.054(3) 0.048(3) 0.053(3) 0.008(2) -0.006(2) 0.004(2)
C38 0.094(5) 0.074(4) 0.074(4) 0.002(3) 0.005(3) 0.040(4)
C39 0.099(5) 0.068(4) 0.069(4) -0.016(3) 0.000(3) 0.023(3)
C40 0.061(3) 0.044(3) 0.078(4) -0.013(3) 0.014(3) 0.002(2)
C41 0.095(5) 0.088(5) 0.101(5) -0.015(4) 0.049(4) 0.003(4)
C42 0.064(3) 0.064(3) 0.063(3) 0.000(3) 0.019(3) -0.012(3)
C43 0.045(3) 0.040(2) 0.051(3) -0.006(2) 0.007(2) -0.013(2)
C45 0.036(2) 0.054(3) 0.034(2) -0.0073(19) -0.0070(18) -0.008(2)

loop_
_atom_type_symbol
_atom_type_description
_atom_type_scat_dispersion_real
_atom_type_scat_dispersion_imag
_atom_type_scat_source
C C 0.0033 0.0016 'International Tables Vol C Tables 4.2.6.8 and 6.1.1.4'
H H 0.0000 0.0000 'International Tables Vol C Tables 4.2.6.8 and 6.1.1.4'
O O 0.0106 0.0060 'International Tables Vol C Tables 4.2.6.8 and 6.1.1.4'
Si Si 0.0817 0.0704 'International Tables Vol C Tables 4.2.6.8 and 6.1.1.4'
Sc Sc 0.2519 0.3716 'International Tables Vol C Tables 4.2.6.8 and 6.1.1.4'
Li Li -0.0003 0.0001 'International Tables Vol C Tables 4.2.6.8 and 6.1.1.4'
Cl Cl 0.1484 0.1585 'International Tables Vol C Tables 4.2.6.8 and 6.1.1.4'

loop_
_geom_angle_atom_site_label_1
_geom_angle_atom_site_label_2
_geom_angle_atom_site_label_3
_geom_angle
C5 Sc1 C1 98.62(14)
C5 Sc1 Cl1 103.64(10)
C1 Sc1 Cl1 107.52(10)
C5 Sc1 C17 106.46(12)
C1 Sc1 C17 141.55(13)
Cl1 Sc1 C17 94.50(8)
C5 Sc1 C18 138.30(12)
C1 Sc1 C18 112.10(12)
Cl1 Sc1 C18 93.55(8)
C17 Sc1 C18 33.47(10)
C5 Sc1 C21 86.95(12)
C1 Sc1 C21 123.52(12)
Cl1 Sc1 C21 125.71(8)
C17 Sc1 C21 33.12(11)
C18 Sc1 C21 52.87(11)
C5 Sc1 C19 131.48(12)
C1 Sc1 C19 86.92(12)
Cl1 Sc1 C19 120.59(8)
C17 Sc1 C19 54.64(10)
C18 Sc1 C19 31.72(10)
C21 Sc1 C19 52.19(10)
C5 Sc1 C20 99.90(12)
C1 Sc1 C20 92.89(12)
Cl1 Sc1 C20 145.83(8)
C17 Sc1 C20 54.82(10)
C18 Sc1 C20 52.83(11)
C21 Sc1 C20 31.63(10)
C19 Sc1 C20 31.59(10)
C40 O1 C43 108.4(3)
C40 O1 Li1 127.5(3)
C43 O1 Li1 123.2(3)
C39 O2 C36 109.1(4)
C39 O2 Li1 129.9(4)
C36 O2 Li1 120.0(3)
C35 O3 C32 108.8(3)
C35 O3 Li1 128.3(3)
C32 O3 Li1 122.1(3)
C1 Si1 C4 113.51(19)
C1 Si1 C3 110.8(2)
C4 Si1 C3 105.9(3)
C1 Si1 C2 111.3(2)
C4 Si1 C2 104.7(3)
C3 Si1 C2 110.3(3)
C5 Si2 C6 111.82(19)
C5 Si2 C8 114.59(19)
C6 Si2 C8 105.8(2)
C5 Si2 C7 109.00(19)
C6 Si2 C7 109.0(2)
C8 Si2 C7 106.3(2)
C17 Si3 C45 112.34(17)
C17 Si3 C31 111.73(17)
C45 Si3 C31 107.5(2)
C17 Si3 C30 109.34(17)
C45 Si3 C30 108.68(19)
C31 Si3 C30 107.09(18)
Li1 Cl1 Sc1 171.71(18)
O1 Li1 O3 107.5(3)
O1 Li1 O2 104.3(3)
O3 Li1 O2 114.4(3)
O1 Li1 Cl1 110.6(3)
O3 Li1 Cl1 114.7(3)
O2 Li1 Cl1 104.9(3)
Si1 C1 Sc1 130.82(19)
Si1 C1 H1A 104.6
Sc1 C1 H1A 104.6
Si1 C1 H1B 104.6
Sc1 C1 H1B 104.6
H1A C1 H1B 105.7
Si1 C2 H2A 109.5
Si1 C2 H2B 109.5
H2A C2 H2B 109.5
Si1 C2 H2C 109.5
H2A C2 H2C 109.5
H2B C2 H2C 109.5
Si1 C3 H3A 109.5
Si1 C3 H3B 109.5
H3A C3 H3B 109.5
Si1 C3 H3C 109.5
H3A C3 H3C 109.5
H3B C3 H3C 109.5
Si1 C4 H4A 109.5
Si1 C4 H4B 109.5
H4A C4 H4B 109.5
Si1 C4 H4C 109.5
H4A C4 H4C 109.5
H4B C4 H4C 109.5
Si2 C5 Sc1 125.44(18)
Si2 C5 H5A 106.0
Sc1 C5 H5A 106.0
Si2 C5 H5B 106.0
Sc1 C5 H5B 106.0
H5A C5 H5B 106.3
Si2 C6 H6A 109.5
Si2 C6 H6B 109.5
H6A C6 H6B 109.5
Si2 C6 H6C 109.5
H6A C6 H6C 109.5
H6B C6 H6C 109.5
Si2 C7 H7A 109.5
Si2 C7 H7B 109.5
H7A C7 H7B 109.5
Si2 C7 H7C 109.5
H7A C7 H7C 109.5
H7B C7 H7C 109.5
Si2 C8 H8A 109.5
Si2 C8 H8B 109.5
H8A C8 H8B 109.5
Si2 C8 H8C 109.5
H8A C8 H8C 109.5
H8B C8 H8C 109.5
C10 C9 C18 120.6(3)
C10 C9 H9 119.7
C18 C9 H9 119.7
C9 C10 C11 119.0(3)
C9 C10 C22 122.1(3)
C11 C10 C22 118.7(3)
C12 C11 C10 122.6(3)
C12 C11 H11 118.7
C10 C11 H11 118.7
C11 C12 C19 119.6(3)
C11 C12 H12 120.2
C19 C12 H12 120.2
C14 C13 C20 118.9(3)
C14 C13 H13 120.5
C20 C13 H13 120.5
C13 C14 C15 123.1(3)
C13 C14 H14 118.4
C15 C14 H14 118.4
C16 C15 C14 117.7(3)
C16 C15 C26 122.9(3)
C14 C15 C26 119.3(3)
C15 C16 C21 121.8(3)
C15 C16 H16 119.1
C21 C16 H16 119.1
C21 C17 C18 103.9(3)
C21 C17 Si3 124.7(2)
C18 C17 Si3 130.8(3)
C21 C17 Sc1 76.46(18)
C18 C17 Sc1 75.85(18)
Si3 C17 Sc1 119.54(15)
C19 C18 C9 118.5(3)
C19 C18 C17 109.9(3)
C9 C18 C17 131.6(3)
C19 C18 Sc1 77.05(19)
C9 C18 Sc1 118.8(2)
C17 C18 Sc1 70.68(18)
C12 C19 C18 119.7(3)
C12 C19 C20 132.2(3)
C18 C19 C20 108.1(3)
C12 C19 Sc1 121.8(2)
C18 C19 Sc1 71.23(18)
C20 C19 Sc1 74.24(18)
C13 C20 C21 120.3(3)
C13 C20 C19 133.0(3)
C21 C20 C19 106.7(3)
C13 C20 Sc1 120.9(2)
C21 C20 Sc1 71.66(18)
C19 C20 Sc1 74.17(18)
C20 C21 C16 118.0(3)
C20 C21 C17 111.2(3)
C16 C21 C17 130.8(3)
C20 C21 Sc1 76.71(18)
C16 C21 Sc1 118.6(2)
C17 C21 Sc1 70.42(18)
C24 C22 C23 107.9(3)
C24 C22 C25 107.3(3)
C23 C22 C25 109.9(3)
C24 C22 C10 112.2(3)
C23 C22 C10 109.9(3)
C25 C22 C10 109.7(3)
C22 C23 H23A 109.5
C22 C23 H23B 109.5
H23A C23 H23B 109.5
C22 C23 H23C 109.5
H23A C23 H23C 109.5
H23B C23 H23C 109.5
C22 C24 H24A 109.5
C22 C24 H24B 109.5
H24A C24 H24B 109.5
C22 C24 H24C 109.5
H24A C24 H24C 109.5
H24B C24 H24C 109.5
C22 C25 H25A 109.5
C22 C25 H25B 109.5
H25A C25 H25B 109.5
C22 C25 H25C 109.5
H25A C25 H25C 109.5
H25B C25 H25C 109.5
C28 C26 C29 109.3(4)
C28 C26 C15 111.8(3)
C29 C26 C15 108.4(3)
C28 C26 C27 107.9(3)
C29 C26 C27 109.6(4)
C15 C26 C27 109.8(3)
C26 C27 H27A 109.5
C26 C27 H27B 109.5
H27A C27 H27B 109.5
C26 C27 H27C 109.5
H27A C27 H27C 109.5
H27B C27 H27C 109.5
C26 C28 H28A 109.5
C26 C28 H28B 109.5
H28A C28 H28B 109.5
C26 C28 H28C 109.5
H28A C28 H28C 109.5
H28B C28 H28C 109.5
C26 C29 H29A 109.5
C26 C29 H29B 109.5
H29A C29 H29B 109.5
C26 C29 H29C 109.5
H29A C29 H29C 109.5
H29B C29 H29C 109.5
Si3 C30 H30A 109.5
Si3 C30 H30B 109.5
H30A C30 H30B 109.5
Si3 C30 H30C 109.5
H30A C30 H30C 109.5
H30B C30 H30C 109.5
Si3 C31 H31A 109.5
Si3 C31 H31B 109.5
H31A C31 H31B 109.5
Si3 C31 H31C 109.5
H31A C31 H31C 109.5
H31B C31 H31C 109.5
O3 C32 C33 105.8(3)
O3 C32 H32A 110.6
C33 C32 H32A 110.6
O3 C32 H32B 110.6
C33 C32 H32B 110.6
H32A C32 H32B 108.7
C34 C33 C32 105.8(4)
C34 C33 H33A 110.6
C32 C33 H33A 110.6
C34 C33 H33B 110.6
C32 C33 H33B 110.6
H33A C33 H33B 108.7
C33 C34 C35 106.5(4)
C33 C34 H34 126.8
C35 C34 H34 126.8
O3 C35 C34 108.1(3)
O3 C35 H35A 110.1
C34 C35 H35A 110.1
O3 C35 H35B 110.1
C34 C35 H35B 110.1
H35A C35 H35B 108.4
O2 C36 C37 107.0(3)
O2 C36 H36A 110.3
C37 C36 H36A 110.3
O2 C36 H36B 110.3
C37 C36 H36B 110.3
H36A C36 H36B 108.6
C38 C37 C36 104.8(4)
C38 C37 H37A 110.8
C36 C37 H37A 110.8
C38 C37 H37B 110.8
C36 C37 H37B 110.8
H37A C37 H37B 108.9
C39 C38 C37 107.6(5)
C39 C38 H38 126.2
C37 C38 H38 126.2
O2 C39 C38 108.7(5)
O2 C39 H39A 109.9
C38 C39 H39A 109.9
O2 C39 H39B 109.9
C38 C39 H39B 109.9
H39A C39 H39B 108.3
O1 C40 C41 105.5(4)
O1 C40 H40A 110.6
C41 C40 H40A 110.6
O1 C40 H40B 110.6
C41 C40 H40B 110.6
H40A C40 H40B 108.8
C42 C41 C40 108.0(5)
C42 C41 H41A 110.1
C40 C41 H41A 110.1
C42 C41 H41B 110.1
C40 C41 H41B 110.1
H41A C41 H41B 108.4
C41 C42 C43 104.1(4)
C41 C42 H42A 110.9
C43 C42 H42A 110.9
C41 C42 H42B 110.9
C43 C42 H42B 110.9
H42A C42 H42B 108.9
O1 C43 C42 104.5(3)
O1 C43 H43A 110.9
C42 C43 H43A 110.9
O1 C43 H43B 110.9
C42 C43 H43B 110.9
H43A C43 H43B 108.9
Si3 C45 H45A 109.5
Si3 C45 H45B 109.5
H45A C45 H45B 109.5
Si3 C45 H45C 109.5
H45A C45 H45C 109.5
H45B C45 H45C 109.5

loop_
_geom_bond_atom_site_label_1
_geom_bond_atom_site_label_2
_geom_bond_distance
Sc1 C5 2.215(4)
Sc1 C1 2.221(3)
Sc1 Cl1 2.4305(11)
Sc1 C17 2.495(3)
Sc1 C18 2.564(3)
Sc1 C21 2.574(3)
Sc1 C19 2.639(3)
Sc1 C20 2.640(3)
O1 C40 1.417(5)
O1 C43 1.441(5)
O1 Li1 1.894(7)
O2 C39 1.418(6)
O2 C36 1.446(5)
O2 Li1 1.914(7)
O3 C35 1.417(5)
O3 C32 1.448(5)
O3 Li1 1.898(7)
Si1 C1 1.841(4)
Si1 C4 1.868(5)
Si1 C3 1.869(5)
Si1 C2 1.870(5)
Si2 C5 1.835(4)
Si2 C6 1.880(4)
Si2 C8 1.880(4)
Si2 C7 1.882(4)
Si3 C17 1.854(3)
Si3 C45 1.864(4)
Si3 C31 1.876(4)
Si3 C30 1.878(4)
Cl1 Li1 2.357(6)
C1 H1A 0.9900
C1 H1B 0.9900
C2 H2A 0.9800
C2 H2B 0.9800
C2 H2C 0.9800
C3 H3A 0.9800
C3 H3B 0.9800
C3 H3C 0.9800
C4 H4A 0.9800
C4 H4B 0.9800
C4 H4C 0.9800
C5 H5A 0.9900
C5 H5B 0.9900
C6 H6A 0.9800
C6 H6B 0.9800
C6 H6C 0.9800
C7 H7A 0.9800
C7 H7B 0.9800
C7 H7C 0.9800
C8 H8A 0.9800
C8 H8B 0.9800
C8 H8C 0.9800
C9 C10 1.379(5)
C9 C18 1.431(5)
C9 H9 0.9500
C10 C11 1.414(5)
C10 C22 1.546(5)
C11 C12 1.349(5)
C11 H11 0.9500
C12 C19 1.421(5)
C12 H12 0.9500
C13 C14 1.365(5)
C13 C20 1.417(5)
C13 H13 0.9500
C14 C15 1.426(5)
C14 H14 0.9500
C15 C16 1.374(5)
C15 C26 1.532(5)
C16 C21 1.436(5)
C16 H16 0.9500
C17 C21 1.447(5)
C17 C18 1.458(5)
C18 C19 1.424(5)
C19 C20 1.437(5)
C20 C21 1.422(4)
C22 C24 1.529(5)
C22 C23 1.534(5)
C22 C25 1.535(5)
C23 H23A 0.9800
C23 H23B 0.9800
C23 H23C 0.9800
C24 H24A 0.9800
C24 H24B 0.9800
C24 H24C 0.9800
C25 H25A 0.9800
C25 H25B 0.9800
C25 H25C 0.9800
C26 C28 1.527(5)
C26 C29 1.532(6)
C26 C27 1.540(6)
C27 H27A 0.9800
C27 H27B 0.9800
C27 H27C 0.9800
C28 H28A 0.9800
C28 H28B 0.9800
C28 H28C 0.9800
C29 H29A 0.9800
C29 H29B 0.9800
C29 H29C 0.9800
C30 H30A 0.9800
C30 H30B 0.9800
C30 H30C 0.9800
C31 H31A 0.9800
C31 H31B 0.9800
C31 H31C 0.9800
C32 C33 1.503(6)
C32 H32A 0.9900
C32 H32B 0.9900
C33 C34 1.437(7)
C33 H33A 0.9900
C33 H33B 0.9900
C34 C35 1.488(6)
C34 H34 0.9500
C35 H35A 0.9900
C35 H35B 0.9900
C36 C37 1.492(6)
C36 H36A 0.9900
C36 H36B 0.9900
C37 C38 1.483(7)
C37 H37A 0.9900
C37 H37B 0.9900
C38 C39 1.426(8)
C38 H38 0.9500
C39 H39A 0.9900
C39 H39B 0.9900
C40 C41 1.487(8)
C40 H40A 0.9900
C40 H40B 0.9900
C41 C42 1.468(8)
C41 H41A 0.9900
C41 H41B 0.9900
C42 C43 1.497(6)
C42 H42A 0.9900
C42 H42B 0.9900
C43 H43A 0.9900
C43 H43B 0.9900
C45 H45A 0.9800
C45 H45B 0.9800
C45 H45C 0.9800

loop_
_geom_torsion_atom_site_label_1
_geom_torsion_atom_site_label_2
_geom_torsion_atom_site_label_3
_geom_torsion_atom_site_label_4
_geom_torsion
C5 Sc1 Cl1 Li1 -7.3(11)
C1 Sc1 Cl1 Li1 96.5(11)
C17 Sc1 Cl1 Li1 -115.4(11)
C18 Sc1 Cl1 Li1 -149.0(11)
C21 Sc1 Cl1 Li1 -103.4(11)
C19 Sc1 Cl1 Li1 -166.6(11)
C20 Sc1 Cl1 Li1 -139.5(11)
C40 O1 Li1 O3 116.5(4)
C43 O1 Li1 O3 -75.4(4)
C40 O1 Li1 O2 -121.6(4)
C43 O1 Li1 O2 46.4(5)
C40 O1 Li1 Cl1 -9.4(6)
C43 O1 Li1 Cl1 158.7(3)
C35 O3 Li1 O1 177.6(4)
C32 O3 Li1 O1 -14.0(5)
C35 O3 Li1 O2 62.3(5)
C32 O3 Li1 O2 -129.3(4)
C35 O3 Li1 Cl1 -59.0(5)
C32 O3 Li1 Cl1 109.4(4)
C39 O2 Li1 O1 -135.3(5)
C36 O2 Li1 O1 57.6(4)
C39 O2 Li1 O3 -18.1(7)
C36 O2 Li1 O3 174.7(3)
C39 O2 Li1 Cl1 108.5(5)
C36 O2 Li1 Cl1 -58.7(4)
Sc1 Cl1 Li1 O1 -163.7(9)
Sc1 Cl1 Li1 O3 74.6(12)
Sc1 Cl1 Li1 O2 -51.9(12)
C4 Si1 C1 Sc1 2.3(3)
C3 Si1 C1 Sc1 121.4(3)
C2 Si1 C1 Sc1 -115.5(3)
C5 Sc1 C1 Si1 138.3(3)
Cl1 Sc1 C1 Si1 31.0(3)
C17 Sc1 C1 Si1 -91.0(3)
C18 Sc1 C1 Si1 -70.5(3)
C21 Sc1 C1 Si1 -129.6(2)
C19 Sc1 C1 Si1 -90.2(3)
C20 Sc1 C1 Si1 -121.2(3)
C6 Si2 C5 Sc1 146.0(2)
C8 Si2 C5 Sc1 25.6(3)
C7 Si2 C5 Sc1 -93.4(3)
C1 Sc1 C5 Si2 -70.1(2)
Cl1 Sc1 C5 Si2 40.4(2)
C17 Sc1 C5 Si2 139.3(2)
C18 Sc1 C5 Si2 151.98(17)
C21 Sc1 C5 Si2 166.4(2)
C19 Sc1 C5 Si2 -163.62(17)
C20 Sc1 C5 Si2 -164.6(2)
C18 C9 C10 C11 1.9(5)
C18 C9 C10 C22 -174.5(3)
C9 C10 C11 C12 0.0(6)
C22 C10 C11 C12 176.5(3)
C10 C11 C12 C19 -1.6(6)
C20 C13 C14 C15 1.6(5)
C13 C14 C15 C16 -2.7(5)
C13 C14 C15 C26 176.3(3)
C14 C15 C16 C21 2.4(5)
C26 C15 C16 C21 -176.6(3)
C45 Si3 C17 C21 -177.7(3)
C31 Si3 C17 C21 -56.9(3)
C30 Si3 C17 C21 61.5(3)
C45 Si3 C17 C18 12.8(4)
C31 Si3 C17 C18 133.7(3)
C30 Si3 C17 C18 -108.0(3)
C45 Si3 C17 Sc1 -84.0(2)
C31 Si3 C17 Sc1 36.9(2)
C30 Si3 C17 Sc1 155.23(18)
C5 Sc1 C17 C21 56.3(2)
C1 Sc1 C17 C21 -72.2(3)
Cl1 Sc1 C17 C21 161.99(17)
C18 Sc1 C17 C21 -108.4(3)
C19 Sc1 C17 C21 -73.25(19)
C20 Sc1 C17 C21 -34.30(17)
C5 Sc1 C17 C18 164.71(19)
C1 Sc1 C17 C18 36.1(3)
Cl1 Sc1 C17 C18 -89.63(18)
C21 Sc1 C17 C18 108.4(3)
C19 Sc1 C17 C18 35.13(18)
C20 Sc1 C17 C18 74.1(2)
C5 Sc1 C17 Si3 -66.1(2)
C1 Sc1 C17 Si3 165.37(18)
Cl1 Sc1 C17 Si3 39.59(17)
C18 Sc1 C17 Si3 129.2(3)
C21 Sc1 C17 Si3 -122.4(3)
C19 Sc1 C17 Si3 164.3(2)
C20 Sc1 C17 Si3 -156.7(2)
C10 C9 C18 C19 -2.1(5)
C10 C9 C18 C17 178.4(3)
C10 C9 C18 Sc1 -92.5(3)
C21 C17 C18 C19 4.2(4)
Si3 C17 C18 C19 175.3(3)
Sc1 C17 C18 C19 -67.7(2)
C21 C17 C18 C9 -176.3(3)
Si3 C17 C18 C9 -5.2(6)
Sc1 C17 C18 C9 111.9(4)
C21 C17 C18 Sc1 71.9(2)
Si3 C17 C18 Sc1 -117.0(3)
C5 Sc1 C18 C19 94.5(2)
C1 Sc1 C18 C19 -39.9(2)
Cl1 Sc1 C18 C19 -150.39(18)
C17 Sc1 C18 C19 116.8(3)
C21 Sc1 C18 C19 76.2(2)
C20 Sc1 C18 C19 36.26(18)
C5 Sc1 C18 C9 -149.9(2)
C1 Sc1 C18 C9 75.7(3)
Cl1 Sc1 C18 C9 -34.8(3)
C17 Sc1 C18 C9 -127.6(3)
C21 Sc1 C18 C9 -168.2(3)
C19 Sc1 C18 C9 115.6(3)
C20 Sc1 C18 C9 151.9(3)
C5 Sc1 C18 C17 -22.3(3)
C1 Sc1 C18 C17 -156.7(2)
Cl1 Sc1 C18 C17 92.79(18)
C21 Sc1 C18 C17 -40.57(18)
C19 Sc1 C18 C17 -116.8(3)
C20 Sc1 C18 C17 -80.6(2)
C11 C12 C19 C18 1.3(5)
C11 C12 C19 C20 -176.0(4)
C11 C12 C19 Sc1 86.6(4)
C9 C18 C19 C12 0.5(5)
C17 C18 C19 C12 -179.9(3)
Sc1 C18 C19 C12 116.5(3)
C9 C18 C19 C20 178.4(3)
C17 C18 C19 C20 -2.0(4)
Sc1 C18 C19 C20 -65.6(2)
C9 C18 C19 Sc1 -116.0(3)
C17 C18 C19 Sc1 63.6(2)
C5 Sc1 C19 C12 128.4(3)
C1 Sc1 C19 C12 29.6(3)
Cl1 Sc1 C19 C12 -78.9(3)
C17 Sc1 C19 C12 -151.0(3)
C18 Sc1 C19 C12 -113.9(4)
C21 Sc1 C19 C12 167.5(3)
C20 Sc1 C19 C12 130.2(4)
C5 Sc1 C19 C18 -117.7(2)
C1 Sc1 C19 C18 143.5(2)
Cl1 Sc1 C19 C18 34.9(2)
C17 Sc1 C19 C18 -37.13(19)
C21 Sc1 C19 C18 -78.6(2)
C20 Sc1 C19 C18 -115.9(3)
C5 Sc1 C19 C20 -1.8(3)
C1 Sc1 C19 C20 -100.6(2)
Cl1 Sc1 C19 C20 150.85(16)
C17 Sc1 C19 C20 78.8(2)
C18 Sc1 C19 C20 115.9(3)
C21 Sc1 C19 C20 37.30(18)
C14 C13 C20 C21 -0.2(5)
C14 C13 C20 C19 177.1(3)
C14 C13 C20 Sc1 -85.9(4)
C12 C19 C20 C13 -1.2(7)
C18 C19 C20 C13 -178.7(4)
Sc1 C19 C20 C13 117.7(4)
C12 C19 C20 C21 176.4(4)
C18 C19 C20 C21 -1.1(4)
Sc1 C19 C20 C21 -64.8(2)
C12 C19 C20 Sc1 -118.9(4)
C18 C19 C20 Sc1 63.6(2)
C5 Sc1 C20 C13 47.6(3)
C1 Sc1 C20 C13 -51.6(3)
Cl1 Sc1 C20 C13 -179.28(19)
C17 Sc1 C20 C13 150.9(3)
C18 Sc1 C20 C13 -167.4(3)
C21 Sc1 C20 C13 114.9(3)
C19 Sc1 C20 C13 -131.0(4)
C5 Sc1 C20 C21 -67.3(2)
C1 Sc1 C20 C21 -166.5(2)
Cl1 Sc1 C20 C21 65.8(2)
C17 Sc1 C20 C21 35.96(19)
C18 Sc1 C20 C21 77.7(2)
C19 Sc1 C20 C21 114.1(3)
C5 Sc1 C20 C19 178.62(19)
C1 Sc1 C20 C19 79.4(2)
Cl1 Sc1 C20 C19 -48.3(2)
C17 Sc1 C20 C19 -78.1(2)
C18 Sc1 C20 C19 -36.41(18)
C21 Sc1 C20 C19 -114.1(3)
C13 C20 C21 C16 -0.1(5)
C19 C20 C21 C16 -178.0(3)
Sc1 C20 C21 C16 115.5(3)
C13 C20 C21 C17 -178.2(3)
C19 C20 C21 C17 3.9(4)
Sc1 C20 C21 C17 -62.6(2)
C13 C20 C21 Sc1 -115.6(3)
C19 C20 C21 Sc1 66.5(2)
C15 C16 C21 C20 -1.1(5)
C15 C16 C21 C17 176.6(3)
C15 C16 C21 Sc1 88.5(3)
C18 C17 C21 C20 -5.0(4)
Si3 C17 C21 C20 -176.8(2)
Sc1 C17 C21 C20 66.5(2)
C18 C17 C21 C16 177.2(3)
Si3 C17 C21 C16 5.4(5)
Sc1 C17 C21 C16 -111.3(3)
C18 C17 C21 Sc1 -71.4(2)
Si3 C17 C21 Sc1 116.7(2)
C5 Sc1 C21 C20 114.5(2)
C1 Sc1 C21 C20 16.2(2)
Cl1 Sc1 C21 C20 -140.87(17)
C17 Sc1 C21 C20 -118.6(3)
C18 Sc1 C21 C20 -77.5(2)
C19 Sc1 C21 C20 -37.25(18)
C5 Sc1 C21 C16 -0.4(3)
C1 Sc1 C21 C16 -98.7(3)
Cl1 Sc1 C21 C16 104.2(2)
C17 Sc1 C21 C16 126.5(3)
C18 Sc1 C21 C16 167.6(3)
C19 Sc1 C21 C16 -152.1(3)
C20 Sc1 C21 C16 -114.9(3)
C5 Sc1 C21 C17 -126.9(2)
C1 Sc1 C21 C17 134.7(2)
Cl1 Sc1 C21 C17 -22.3(2)
C18 Sc1 C21 C17 41.03(18)
C19 Sc1 C21 C17 81.3(2)
C20 Sc1 C21 C17 118.6(3)
C9 C10 C22 C24 -2.2(5)
C11 C10 C22 C24 -178.6(3)
C9 C10 C22 C23 117.8(4)
C11 C10 C22 C23 -58.6(4)
C9 C10 C22 C25 -121.3(4)
C11 C10 C22 C25 62.3(4)
C16 C15 C26 C28 -3.5(5)
C14 C15 C26 C28 177.5(3)
C16 C15 C26 C29 117.1(4)
C14 C15 C26 C29 -61.9(5)
C16 C15 C26 C27 -123.2(4)
C14 C15 C26 C27 57.8(4)
C35 O3 C32 C33 14.8(5)
Li1 O3 C32 C33 -155.6(4)
O3 C32 C33 C34 -22.3(6)
C32 C33 C34 C35 21.0(6)
C32 O3 C35 C34 -2.0(5)
Li1 O3 C35 C34 167.6(4)
C33 C34 C35 O3 -12.3(6)
C39 O2 C36 C37 -3.0(5)
Li1 O2 C36 C37 166.7(4)
O2 C36 C37 C38 11.9(5)
C36 C37 C38 C39 -16.7(7)
C36 O2 C39 C38 -7.8(7)
Li1 O2 C39 C38 -176.0(5)
C37 C38 C39 O2 15.4(7)
C43 O1 C40 C41 -23.1(6)
Li1 O1 C40 C41 146.4(5)
O1 C40 C41 C42 5.2(7)
C40 C41 C42 C43 13.6(7)
C40 O1 C43 C42 31.7(5)
Li1 O1 C43 C42 -138.3(4)
C41 C42 C43 O1 -27.1(6)
